data_7207393
loop_
_publ_author_name
'Cui, Jiehu'
'Huang, Liangfang'
'Lu, Zhenzhong'
'Li, Yizhi'
'Guo, Zijian'
'Zheng, Hegen'

_publ_section_title
;
 Synthesis and properties of five unexpected copper complexes with
 ring-cleavage of 3,6-di-2-pyridyl-1,2,4,5--tetrazine by one pot in situ
 hydrothermal reaction
;
_journal_issue 6
_journal_name_full CrystEngComm
_journal_page_first 2258
_journal_paper_doi 10.1039/c2ce05785a
_journal_volume 14
_journal_year 2012
_chemical_formula_moiety 'C12 H8 Cu N2 O4'
_chemical_formula_sum 'C12 H8 Cu N2 O4'
_chemical_formula_weight 307.74
_chemical_name_systematic
;
?
;
_space_group_IT_number 14
_symmetry_cell_setting monoclinic
_symmetry_space_group_name_Hall '-P 2ybc'
_symmetry_space_group_name_H-M 'P 1 21/c 1'
_atom_sites_solution_hydrogens geom
_atom_sites_solution_primary direct
_atom_sites_solution_secondary difmap
_audit_creation_method SHELXL-97
_cell_angle_alpha 90.00
_cell_angle_beta 91.585(9)
_cell_angle_gamma 90.00
_cell_formula_units_Z 2
_cell_length_a 3.7781(17)
_cell_length_b 12.032(5)
_cell_length_c 11.896(5)
_cell_measurement_reflns_used 756
_cell_measurement_temperature 293(2)
_cell_measurement_theta_max 23.8945
_cell_measurement_theta_min 2.408
_cell_volume 540.6(4)
_computing_cell_refinement 'SMART (Bruker, 2000)'
_computing_data_collection 'SMART (Bruker, 2000)'
_computing_data_reduction 'SMART (Bruker, 2000)'
_computing_molecular_graphics SHELXTL
_computing_publication_material SHELXTL
_computing_structure_refinement 'SHELXL-97 (Sheldrick, 1997)'
_computing_structure_solution 'SHELXS-97 (Sheldrick, 1990)'
_diffrn_ambient_temperature 293(2)
_diffrn_measured_fraction_theta_full 0.994
_diffrn_measured_fraction_theta_max 0.994
_diffrn_measurement_device_type 'CCD area detector'
_diffrn_measurement_method 'phi and omega scans'
_diffrn_radiation_monochromator graphite
_diffrn_radiation_source 'fine-focus sealed tube'
_diffrn_radiation_type MoK\a
_diffrn_radiation_wavelength 0.71073
_diffrn_reflns_av_R_equivalents 0.0836
_diffrn_reflns_av_sigmaI/netI 0.0709
_diffrn_reflns_limit_h_max 4
_diffrn_reflns_limit_h_min -4
_diffrn_reflns_limit_k_max 14
_diffrn_reflns_limit_k_min -9
_diffrn_reflns_limit_l_max 14
_diffrn_reflns_limit_l_min -13
_diffrn_reflns_number 2597
_diffrn_reflns_theta_full 24.99
_diffrn_reflns_theta_max 24.99
_diffrn_reflns_theta_min 2.41
_exptl_absorpt_coefficient_mu 2.032
_exptl_absorpt_correction_T_max 0.653
_exptl_absorpt_correction_T_min 0.549
_exptl_absorpt_correction_type multi-scan
_exptl_absorpt_process_details 'SADABS; Bruker, 2000'
_exptl_crystal_colour blue
_exptl_crystal_density_diffrn 1.891
_exptl_crystal_density_method 'not measured'
_exptl_crystal_description block
_exptl_crystal_F_000 310
_exptl_crystal_size_max 0.30
_exptl_crystal_size_mid 0.26
_exptl_crystal_size_min 0.21
_refine_diff_density_max 0.521
_refine_diff_density_min -0.241
_refine_diff_density_rms 0.073
_refine_ls_extinction_method none
_refine_ls_goodness_of_fit_ref 1.001
_refine_ls_hydrogen_treatment constr
_refine_ls_matrix_type full
_refine_ls_number_parameters 88
_refine_ls_number_reflns 951
_refine_ls_number_restraints 0
_refine_ls_restrained_S_all 1.001
_refine_ls_R_factor_all 0.0538
_refine_ls_R_factor_gt 0.0386
_refine_ls_shift/su_max 0.000
_refine_ls_shift/su_mean 0.000
_refine_ls_structure_factor_coef Fsqd
_refine_ls_weighting_details 'calc w=1/[\s^2^(Fo^2^)+(0.0123P)^2^+0.0000P] where P=(Fo^2^+2Fc^2^)/3'
_refine_ls_weighting_scheme calc
_refine_ls_wR_factor_gt 0.0734
_refine_ls_wR_factor_ref 0.0756
_reflns_number_gt 694
_reflns_number_total 956
_reflns_threshold_expression >2sigma(I)
_cod_data_source_file c2ce05785a.txt
_cod_data_source_block eeew
_cod_original_sg_symbol_H-M P2(1)/c
_cod_database_code 7207393

loop_
_symmetry_equiv_pos_as_xyz
'x, y, z'
'-x, y+1/2, -z+1/2'
'-x, -y, -z'
'x, -y-1/2, z-1/2'

loop_
_atom_site_label
_atom_site_type_symbol
_atom_site_fract_x
_atom_site_fract_y
_atom_site_fract_z
_atom_site_U_iso_or_equiv
_atom_site_adp_type
_atom_site_occupancy
_atom_site_symmetry_multiplicity
_atom_site_calc_flag
_atom_site_refinement_flags
O1 O 0.1924(7) 0.51158(18) 0.36892(19) 0.0480(7) Uani 1 1 d .
C1 C 0.6403(10) 0.2572(3) 0.5232(3) 0.0369(9) Uani 1 1 d .
H1 H 0.7462 0.2713 0.5932 0.044 Uiso 1 1 calc R
C2 C 0.6341(10) 0.1505(3) 0.4821(3) 0.0401(10) Uani 1 1 d .
H2 H 0.7339 0.0928 0.5243 0.048 Uiso 1 1 calc R
C3 C 0.4804(9) 0.1297(3) 0.3791(3) 0.0424(10) Uani 1 1 d .
H3 H 0.4787 0.0581 0.3496 0.051 Uiso 1 1 calc R
C4 C 0.3296(9) 0.2153(3) 0.3201(3) 0.0368(9) Uani 1 1 d .
H4 H 0.2219 0.2025 0.2500 0.044 Uiso 1 1 calc R
C5 C 0.3374(9) 0.3210(3) 0.3645(3) 0.0320(8) Uani 1 1 d .
C6 C 0.1643(10) 0.4206(3) 0.3095(3) 0.0379(9) Uani 1 1 d .
Cu1 Cu 0.5000 0.5000 0.5000 0.0422(2) Uani 1 2 d S
N1 N 0.4970(7) 0.3411(2) 0.4643(2) 0.0330(7) Uani 1 1 d .
O2 O 0.0078(7) 0.41255(19) 0.22040(19) 0.0503(7) Uani 1 1 d .

loop_
_atom_site_aniso_label
_atom_site_aniso_U_11
_atom_site_aniso_U_22
_atom_site_aniso_U_33
_atom_site_aniso_U_23
_atom_site_aniso_U_13
_atom_site_aniso_U_12
O1 0.0703(19) 0.0295(14) 0.0427(14) -0.0037(11) -0.0234(14) 0.0024(14)
C1 0.044(2) 0.037(2) 0.0287(19) 0.0035(16) -0.0079(16) 0.000(2)
C2 0.050(2) 0.032(2) 0.039(2) 0.0081(16) 0.002(2) 0.0010(19)
C3 0.054(3) 0.033(2) 0.041(2) -0.0088(18) 0.004(2) -0.002(2)
C4 0.047(2) 0.039(2) 0.0247(18) -0.0030(16) -0.0046(17) -0.005(2)
C5 0.033(2) 0.039(2) 0.0237(18) -0.0007(16) -0.0008(16) -0.0110(17)
C6 0.043(2) 0.036(2) 0.035(2) 0.0085(17) -0.0030(18) -0.0070(19)
Cu1 0.0601(5) 0.0293(4) 0.0361(4) -0.0023(3) -0.0188(3) -0.0004(4)
N1 0.0407(19) 0.0288(16) 0.0292(16) 0.0001(12) -0.0030(15) -0.0023(14)
O2 0.0695(19) 0.0489(16) 0.0310(14) -0.0010(12) -0.0246(13) -0.0020(15)

loop_
_atom_type_symbol
_atom_type_description
_atom_type_scat_dispersion_real
_atom_type_scat_dispersion_imag
_atom_type_scat_source
C C 0.0033 0.0016 'International Tables Vol C Tables 4.2.6.8 and 6.1.1.4'
H H 0.0000 0.0000 'International Tables Vol C Tables 4.2.6.8 and 6.1.1.4'
N N 0.0061 0.0033 'International Tables Vol C Tables 4.2.6.8 and 6.1.1.4'
O O 0.0106 0.0060 'International Tables Vol C Tables 4.2.6.8 and 6.1.1.4'
Cu Cu 0.3201 1.2651 'International Tables Vol C Tables 4.2.6.8 and 6.1.1.4'

loop_
_geom_angle_atom_site_label_1
_geom_angle_atom_site_label_2
_geom_angle_atom_site_label_3
_geom_angle
_geom_angle_site_symmetry_1
_geom_angle_site_symmetry_3
C6 O1 Cu1 114.6(2) . .
N1 C1 C2 121.2(3) . .
N1 C1 H1 119.4 . .
C2 C1 H1 119.4 . .
C3 C2 C1 119.6(3) . .
C3 C2 H2 120.2 . .
C1 C2 H2 120.2 . .
C4 C3 C2 119.0(3) . .
C4 C3 H3 120.5 . .
C2 C3 H3 120.5 . .
C3 C4 C5 119.8(3) . .
C3 C4 H4 120.1 . .
C5 C4 H4 120.1 . .
N1 C5 C4 120.8(3) . .
N1 C5 C6 114.9(3) . .
C4 C5 C6 124.3(3) . .
O2 C6 O1 125.1(3) . .
O2 C6 C5 121.0(3) . .
O1 C6 C5 113.9(3) . .
O1 Cu1 O1 179.999(1) . 3_666
O1 Cu1 N1 83.98(10) . .
O1 Cu1 N1 96.02(10) 3_666 .
O1 Cu1 N1 96.02(10) . 3_666
O1 Cu1 N1 83.98(10) 3_666 3_666
N1 Cu1 N1 180.00(15) . 3_666
C1 N1 C5 119.6(3) . .
C1 N1 Cu1 128.7(2) . .
C5 N1 Cu1 111.6(2) . .

loop_
_geom_bond_atom_site_label_1
_geom_bond_atom_site_label_2
_geom_bond_distance
_geom_bond_site_symmetry_2
O1 C6 1.305(4) .
O1 Cu1 1.924(2) .
C1 N1 1.335(4) .
C1 C2 1.374(5) .
C1 H1 0.9300 .
C2 C3 1.365(5) .
C2 H2 0.9300 .
C3 C4 1.363(5) .
C3 H3 0.9300 .
C4 C5 1.377(4) .
C4 H4 0.9300 .
C5 N1 1.339(4) .
C5 C6 1.506(4) .
C6 O2 1.204(4) .
Cu1 O1 1.924(2) 3_666
Cu1 N1 1.958(3) .
Cu1 N1 1.958(3) 3_666
